data_4066733
loop_
_publ_author_name
'Achard, Thierry'
'Giordano, Laurent'
'Tenaglia, Alphonse'
'Gimbert, Yves'
'Buono, G\'erard'

_publ_section_title
;
 Steric Control in the Synthesis of Phosphinous Acid-Coordinated Mono- and
 Binuclear Platinum(II) Complexes
;
_journal_issue 17
_journal_name_full Organometallics
_journal_page_first 3936
_journal_paper_doi 10.1021/om100602j
_journal_volume 29
_journal_year 2010
_chemical_compound_source 'synthesis as described'
_chemical_formula_moiety 'C24 H33 Cl1 O2 P2 Pt1'
_chemical_formula_sum 'C24 H33 Cl O2 P2 Pt'
_chemical_formula_weight 645.98
_chemical_name_systematic
;
 ?
;
_space_group_IT_number 2
_symmetry_cell_setting triclinic
_symmetry_Int_Tables_number 2
_symmetry_space_group_name_Hall '-P 1'
_symmetry_space_group_name_H-M 'P -1'
_atom_sites_solution_hydrogens geom
_atom_sites_solution_primary direct
_atom_sites_solution_secondary difmap
_audit_conform_dict_location ftp://ftp.iucr.org/pub/cif_core.dic
_audit_conform_dict_name cif_core.dic
_audit_conform_dict_version 2.3
_audit_creation_date 2009-07-03T14:38:59-00:00
_audit_creation_method 'WinGX routine CIF_UPDATE'
_cell_angle_alpha 71.5854(9)
_cell_angle_beta 86.316(1)
_cell_angle_gamma 78.548(2)
_cell_formula_units_Z 2
_cell_length_a 9.2775(3)
_cell_length_b 11.7432(3)
_cell_length_c 12.7385(3)
_cell_measurement_reflns_used 17026
_cell_measurement_temperature 293(2)
_cell_measurement_theta_max 28.09
_cell_measurement_theta_min 2.79
_cell_measurement_wavelength 0.71073
_cell_volume 1290.55(6)
_computing_molecular_graphics 'Ortep-3 for Windows (Farrugia, 1997)'
_computing_publication_material 'WinGX publication routines (Farrugia, 1999)'
_computing_structure_refinement 'SHELXL-97 (Sheldrick, 1997)'
_computing_structure_solution 'SHELXS-86 (Sheldrick, 1986)'
_diffrn_ambient_temperature 293(2)
_diffrn_measured_fraction_theta_full 0.953
_diffrn_measured_fraction_theta_max 0.953
_diffrn_measurement_device_type KappaCCD
_diffrn_measurement_method 'Omega + Phi scan'
_diffrn_radiation_monochromator graphite
_diffrn_radiation_probe x-ray
_diffrn_radiation_type MoK\a
_diffrn_radiation_wavelength 0.71073
_diffrn_reflns_av_R_equivalents 0.071
_diffrn_reflns_av_unetI/netI 0.0501
_diffrn_reflns_limit_h_max 11
_diffrn_reflns_limit_h_min 0
_diffrn_reflns_limit_k_max 15
_diffrn_reflns_limit_k_min -14
_diffrn_reflns_limit_l_max 16
_diffrn_reflns_limit_l_min -16
_diffrn_reflns_number 17026
_diffrn_reflns_theta_full 28.09
_diffrn_reflns_theta_max 28.09
_diffrn_reflns_theta_min 2.79
_diffrn_source 'fine-focus sealed tube'
_diffrn_standards_number none
_exptl_absorpt_coefficient_mu 5.681
_exptl_absorpt_correction_type none
_exptl_crystal_colour colorless
_exptl_crystal_density_diffrn 1.662
_exptl_crystal_density_method 'not measured'
_exptl_crystal_description prism
_exptl_crystal_F_000 636
_exptl_crystal_size_max 0.2
_exptl_crystal_size_mid 0.1
_exptl_crystal_size_min 0.04
_refine_diff_density_max 1.021
_refine_diff_density_min -1.325
_refine_diff_density_rms 0.152
_refine_ls_extinction_method none
_refine_ls_goodness_of_fit_ref 1.064
_refine_ls_hydrogen_treatment constr
_refine_ls_matrix_type full
_refine_ls_number_parameters 247
_refine_ls_number_reflns 6004
_refine_ls_number_restraints 2
_refine_ls_restrained_S_all 1.064
_refine_ls_R_factor_all 0.0901
_refine_ls_R_factor_gt 0.0547
_refine_ls_shift/su_max 0.000
_refine_ls_shift/su_mean 0
_refine_ls_structure_factor_coef Fsqd
_refine_ls_weighting_details 'calc w=1/[\s^2^(Fo^2^)+(0.0629P)^2^+5.4482P] where P=(Fo^2^+2Fc^2^)/3'
_refine_ls_weighting_scheme calc
_refine_ls_wR_factor_gt 0.127
_refine_ls_wR_factor_ref 0.149
_reflns_number_gt 4209
_reflns_number_total 6004
_reflns_threshold_expression >2sigma(I)
_cod_data_source_file om100602j_si_004.cif
_cod_data_source_block tra156
_cod_database_code 4066733

loop_
_symmetry_equiv_pos_as_xyz
'x, y, z'
'-x, -y, -z'

loop_
_atom_site_label
_atom_site_type_symbol
_atom_site_fract_x
_atom_site_fract_y
_atom_site_fract_z
_atom_site_U_iso_or_equiv
_atom_site_adp_type
_atom_site_occupancy
_atom_site_symmetry_multiplicity
_atom_site_calc_flag
_atom_site_refinement_flags
C1 C 0.6403(13) -0.3002(10) 0.2919(9) 0.083(3) Uani 1 1 d .
H1 H 0.5839 -0.3181 0.2385 0.099 Uiso 1 1 calc R
C2 C 0.6377(19) -0.4030(13) 0.4040(13) 0.142(7) Uani 1 1 d .
H2A H 0.6901 -0.386 0.4592 0.171 Uiso 1 1 calc R
H2B H 0.5367 -0.4042 0.4287 0.171 Uiso 1 1 calc R
C3 C 0.710(2) -0.5300(14) 0.3932(17) 0.179(9) Uani 1 1 d .
H3A H 0.6526 -0.5517 0.3439 0.215 Uiso 1 1 calc R
H3B H 0.7144 -0.5921 0.465 0.215 Uiso 1 1 calc R
C4 C 0.870(2) -0.5210(19) 0.3454(19) 0.174(8) Uani 1 1 d .
H4A H 0.9261 -0.4986 0.3949 0.209 Uiso 1 1 calc R
H4B H 0.9195 -0.5997 0.3397 0.209 Uiso 1 1 calc R
C5 C 0.862(2) -0.4331(15) 0.2408(18) 0.159(8) Uani 1 1 d .
H5A H 0.8049 -0.4547 0.1911 0.191 Uiso 1 1 calc R
H5B H 0.9597 -0.4288 0.2101 0.191 Uiso 1 1 calc R
C6 C 0.7852(17) -0.3050(13) 0.2542(18) 0.159(8) Uani 1 1 d .
H6A H 0.8423 -0.2862 0.3057 0.191 Uiso 1 1 calc R
H6B H 0.7868 -0.2423 0.1833 0.191 Uiso 1 1 calc R
C7 C 0.3632(7) -0.1651(8) 0.3472(6) 0.084(3) Uani 1 1 d G
C8 C 0.3056(10) -0.1179(9) 0.4315(7) 0.109(4) Uani 1 1 d G
H8 H 0.3644 -0.0848 0.466 0.131 Uiso 1 1 calc R
C9 C 0.1601(11) -0.1200(10) 0.4642(8) 0.141(6) Uani 1 1 d G
H9 H 0.1215 -0.0884 0.5207 0.169 Uiso 1 1 calc R
C10 C 0.0721(7) -0.1694(11) 0.4127(10) 0.137(6) Uani 1 1 d G
H10 H -0.0253 -0.1708 0.4346 0.164 Uiso 1 1 calc R
C11 C 0.1296(10) -0.2167(11) 0.3283(10) 0.139(6) Uani 1 1 d G
H11 H 0.0708 -0.2497 0.2938 0.167 Uiso 1 1 calc R
C12 C 0.2752(10) -0.2145(10) 0.2956(7) 0.131(5) Uani 1 1 d G
H12 H 0.3137 -0.2461 0.2392 0.157 Uiso 1 1 calc R
C13 C 0.7973(12) 0.1668(11) 0.1262(11) 0.090(3) Uani 1 1 d .
H13 H 0.7619 0.2083 0.0503 0.108 Uiso 1 1 calc R
C14 C 0.850(2) 0.2619(19) 0.1672(18) 0.166(8) Uani 1 1 d .
H14A H 0.872 0.2293 0.2458 0.2 Uiso 1 1 calc R
H14B H 0.7762 0.3357 0.1541 0.2 Uiso 1 1 calc R
C15 C 1.001(4) 0.291(3) 0.095(2) 0.28(2) Uani 1 1 d .
H15A H 0.9752 0.3501 0.0232 0.338 Uiso 1 1 calc R
H15B H 1.0606 0.3242 0.1335 0.338 Uiso 1 1 calc R
C16 C 1.089(3) 0.171(4) 0.081(3) 0.30(3) Uani 1 1 d .
H16A H 1.1847 0.1811 0.0482 0.366 Uiso 1 1 calc R
H16B H 1.0998 0.1054 0.1501 0.366 Uiso 1 1 calc R
C17 C 1.014(4) 0.157(5) 0.022(4) 0.44(5) Uani 1 1 d .
H17A H 1.0654 0.1101 -0.0239 0.527 Uiso 1 1 calc R
H17B H 0.9562 0.2329 -0.0235 0.527 Uiso 1 1 calc R
C18 C 0.912(2) 0.0756(17) 0.122(2) 0.204(12) Uani 1 1 d .
H18A H 0.8811 0.0118 0.1013 0.245 Uiso 1 1 calc R
H18B H 0.9647 0.0401 0.1921 0.245 Uiso 1 1 calc R
C19 C 0.4996(10) 0.2462(8) 0.2036(8) 0.083(3) Uani 1 1 d G
C20 C 0.4656(16) 0.3445(11) 0.1080(9) 0.199(11) Uani 1 1 d G
H20 H 0.5135 0.3427 0.0419 0.239 Uiso 1 1 calc R
C21 C 0.3602(19) 0.4457(11) 0.1111(14) 0.32(2) Uani 1 1 d G
H21 H 0.3375 0.5114 0.0471 0.383 Uiso 1 1 calc R
C22 C 0.2886(15) 0.4484(13) 0.2098(17) 0.214(13) Uani 1 1 d G
H22 H 0.2181 0.5161 0.2118 0.256 Uiso 1 1 calc R
C23 C 0.3226(16) 0.3501(17) 0.3053(13) 0.29(2) Uani 1 1 d G
H23 H 0.2747 0.3519 0.3714 0.344 Uiso 1 1 calc R
C24 C 0.4280(15) 0.2490(13) 0.3022(8) 0.192(10) Uani 1 1 d G
H24 H 0.4507 0.1832 0.3662 0.231 Uiso 1 1 calc R
O1 O 0.6275(8) -0.1351(5) 0.4008(5) 0.0833(19) Uani 1 1 d D
O2 O 0.6928(9) 0.0605(5) 0.3298(5) 0.086(2) Uani 1 1 d D
H2O H 0.6564 -0.0354 0.3724 0.103 Uiso 1 1 d RD
P1 P 0.5535(3) -0.1542(2) 0.30367(18) 0.0667(6) Uani 1 1 d .
P2 P 0.6406(3) 0.1132(2) 0.2098(2) 0.0662(6) Uani 1 1 d .
Cl1 Cl 0.4605(4) -0.1335(2) 0.04639(19) 0.0974(10) Uani 1 1 d .
Pt1 Pt 0.55261(4) -0.01038(3) 0.13959(3) 0.06205(15) Uani 1 1 d .

loop_
_atom_site_aniso_label
_atom_site_aniso_U_11
_atom_site_aniso_U_22
_atom_site_aniso_U_33
_atom_site_aniso_U_23
_atom_site_aniso_U_13
_atom_site_aniso_U_12
C1 0.100(8) 0.074(6) 0.059(6) -0.006(5) 0.007(5) -0.010(5)
C2 0.147(13) 0.099(10) 0.116(12) 0.018(9) 0.034(10) 0.029(9)
C3 0.198(19) 0.090(11) 0.181(19) 0.013(11) 0.066(15) 0.014(11)
C4 0.120(13) 0.149(17) 0.21(2) -0.036(17) -0.001(14) 0.038(12)
C5 0.146(14) 0.106(12) 0.188(19) -0.018(12) 0.085(14) -0.006(10)
C6 0.119(11) 0.083(9) 0.24(2) -0.017(11) 0.077(13) -0.012(8)
C7 0.101(8) 0.106(8) 0.041(5) -0.007(5) -0.003(5) -0.033(6)
C8 0.106(10) 0.117(10) 0.114(11) -0.055(9) 0.015(8) -0.015(8)
C9 0.095(10) 0.177(17) 0.135(14) -0.054(13) 0.016(10) 0.014(10)
C10 0.084(9) 0.196(18) 0.128(14) -0.067(13) 0.002(9) 0.005(10)
C11 0.077(9) 0.212(19) 0.133(14) -0.050(13) 0.005(9) -0.046(10)
C12 0.127(12) 0.181(16) 0.098(11) -0.060(11) 0.002(9) -0.034(11)
C13 0.080(7) 0.099(8) 0.109(9) -0.056(7) 0.005(6) -0.024(6)
C14 0.170(16) 0.202(19) 0.19(2) -0.118(17) 0.042(14) -0.108(15)
C15 0.33(4) 0.44(5) 0.19(2) -0.10(3) 0.04(3) -0.33(4)
C16 0.102(16) 0.38(5) 0.34(5) -0.07(4) 0.04(2) 0.10(3)
C17 0.37(5) 0.87(11) 0.41(6) -0.49(8) 0.30(5) -0.47(7)
C18 0.138(15) 0.118(14) 0.34(3) -0.065(18) 0.090(18) -0.029(12)
C19 0.095(7) 0.083(7) 0.086(7) -0.049(6) -0.001(6) -0.017(6)
C20 0.23(2) 0.116(14) 0.19(2) -0.013(14) 0.083(18) 0.035(14)
C21 0.33(4) 0.144(19) 0.31(4) 0.04(2) 0.17(3) 0.12(2)
C22 0.111(14) 0.22(3) 0.31(4) -0.13(3) 0.026(19) 0.040(15)
C23 0.16(2) 0.47(6) 0.23(3) -0.22(4) -0.02(2) 0.13(3)
C24 0.166(17) 0.21(2) 0.156(18) -0.059(17) 0.041(14) 0.051(16)
O1 0.111(5) 0.095(5) 0.042(3) -0.013(3) -0.011(3) -0.025(4)
O2 0.117(6) 0.091(5) 0.061(4) -0.025(4) -0.015(4) -0.033(4)
P1 0.0903(17) 0.0647(13) 0.0407(11) -0.0085(10) -0.0035(11) -0.0162(12)
P2 0.0878(16) 0.0657(13) 0.0533(13) -0.0237(11) -0.0060(11) -0.0226(12)
Cl1 0.190(3) 0.0684(14) 0.0428(11) -0.0026(10) -0.0224(15) -0.0629(17)
Pt1 0.0923(3) 0.0564(2) 0.04023(18) -0.01261(13) -0.00496(15) -0.02268(17)

loop_
_atom_type_symbol
_atom_type_description
_atom_type_scat_dispersion_real
_atom_type_scat_dispersion_imag
_atom_type_scat_source
C C 0.0033 0.0016 'International Tables Vol C Tables 4.2.6.8 and 6.1.1.4'
H H 0 0 'International Tables Vol C Tables 4.2.6.8 and 6.1.1.4'
O O 0.0106 0.006 'International Tables Vol C Tables 4.2.6.8 and 6.1.1.4'
P P 0.1023 0.0942 'International Tables Vol C Tables 4.2.6.8 and 6.1.1.4'
Cl Cl 0.1484 0.1585 'International Tables Vol C Tables 4.2.6.8 and 6.1.1.4'
Pt Pt -1.7033 8.3905 'International Tables Vol C Tables 4.2.6.8 and 6.1.1.4'

loop_
_geom_angle_atom_site_label_1
_geom_angle_atom_site_label_2
_geom_angle_atom_site_label_3
_geom_angle
_geom_angle_site_symmetry_1
_geom_angle_site_symmetry_3
C6 C1 C2 108.6(12) . .
C6 C1 P1 113.8(9) . .
C2 C1 P1 111.2(8) . .
C6 C1 H1 107.7 . .
C2 C1 H1 107.7 . .
P1 C1 H1 107.7 . .
C3 C2 C1 111.3(13) . .
C3 C2 H2A 109.4 . .
C1 C2 H2A 109.4 . .
C3 C2 H2B 109.4 . .
C1 C2 H2B 109.4 . .
H2A C2 H2B 108 . .
C2 C3 C4 107.5(16) . .
C2 C3 H3A 110.2 . .
C4 C3 H3A 110.2 . .
C2 C3 H3B 110.2 . .
C4 C3 H3B 110.2 . .
H3A C3 H3B 108.5 . .
C5 C4 C3 109.7(15) . .
C5 C4 H4A 109.7 . .
C3 C4 H4A 109.7 . .
C5 C4 H4B 109.7 . .
C3 C4 H4B 109.7 . .
H4A C4 H4B 108.2 . .
C4 C5 C6 108.2(17) . .
C4 C5 H5A 110.1 . .
C6 C5 H5A 110.1 . .
C4 C5 H5B 110.1 . .
C6 C5 H5B 110.1 . .
H5A C5 H5B 108.4 . .
C1 C6 C5 114.1(13) . .
C1 C6 H6A 108.7 . .
C5 C6 H6A 108.7 . .
C1 C6 H6B 108.7 . .
C5 C6 H6B 108.7 . .
H6A C6 H6B 107.6 . .
C8 C7 C12 120 . .
C8 C7 P1 118.1(5) . .
C12 C7 P1 121.9(5) . .
C9 C8 C7 120 . .
C9 C8 H8 120 . .
C7 C8 H8 120 . .
C10 C9 C8 120 . .
C10 C9 H9 120 . .
C8 C9 H9 120 . .
C9 C10 C11 120 . .
C9 C10 H10 120 . .
C11 C10 H10 120 . .
C12 C11 C10 120 . .
C12 C11 H11 120 . .
C10 C11 H11 120 . .
C11 C12 C7 120 . .
C11 C12 H12 120 . .
C7 C12 H12 120 . .
C18 C13 C14 110.1(15) . .
C18 C13 P2 114.2(11) . .
C14 C13 P2 110.4(9) . .
C18 C13 H13 107.3 . .
C14 C13 H13 107.3 . .
P2 C13 H13 107.3 . .
C13 C14 C15 105.4(15) . .
C13 C14 H14A 110.7 . .
C15 C14 H14A 110.7 . .
C13 C14 H14B 110.7 . .
C15 C14 H14B 110.7 . .
H14A C14 H14B 108.8 . .
C16 C15 C14 109(2) . .
C16 C15 H15A 109.9 . .
C14 C15 H15A 109.9 . .
C16 C15 H15B 109.9 . .
C14 C15 H15B 109.9 . .
H15A C15 H15B 108.3 . .
C17 C16 C15 100(3) . .
C17 C16 H16A 111.9 . .
C15 C16 H16A 111.9 . .
C17 C16 H16B 111.9 . .
C15 C16 H16B 111.9 . .
H16A C16 H16B 109.6 . .
C16 C17 C18 95(4) . .
C16 C17 H17A 112.7 . .
C18 C17 H17A 112.7 . .
C16 C17 H17B 112.7 . .
C18 C17 H17B 112.7 . .
H17A C17 H17B 110.2 . .
C13 C18 C17 99(2) . .
C13 C18 H18A 111.9 . .
C17 C18 H18A 111.9 . .
C13 C18 H18B 111.9 . .
C17 C18 H18B 111.9 . .
H18A C18 H18B 109.6 . .
C20 C19 C24 120 . .
C20 C19 P2 123.5(7) . .
C24 C19 P2 116.5(7) . .
C21 C20 C19 120 . .
C21 C20 H20 120 . .
C19 C20 H20 120 . .
C20 C21 C22 120 . .
C20 C21 H21 120 . .
C22 C21 H21 120 . .
C23 C22 C21 120 . .
C23 C22 H22 120 . .
C21 C22 H22 120 . .
C22 C23 C24 120 . .
C22 C23 H23 120 . .
C24 C23 H23 120 . .
C23 C24 C19 120 . .
C23 C24 H24 120 . .
C19 C24 H24 120 . .
P1 O1 H2O 109.3 . .
P2 O2 H2O 110.3 . .
O1 P1 C1 107.6(5) . .
O1 P1 C7 105.9(4) . .
C1 P1 C7 106.9(5) . .
O1 P1 Pt1 116.9(2) . .
C1 P1 Pt1 110.1(3) . .
C7 P1 Pt1 109.0(3) . .
O2 P2 C19 106.2(4) . .
O2 P2 C13 106.8(5) . .
C19 P2 C13 107.6(5) . .
O2 P2 Pt1 116.8(2) . .
C19 P2 Pt1 109.2(3) . .
C13 P2 Pt1 109.8(4) . .
Pt1 Cl1 Pt1 97.84(8) 2_655 .
P2 Pt1 P1 92.96(9) . .
P2 Pt1 Cl1 92.81(8) . 2_655
P1 Pt1 Cl1 174.21(8) . 2_655
P2 Pt1 Cl1 174.86(8) . .
P1 Pt1 Cl1 92.09(8) . .
Cl1 Pt1 Cl1 82.16(8) 2_655 .

loop_
_geom_bond_atom_site_label_1
_geom_bond_atom_site_label_2
_geom_bond_distance
_geom_bond_site_symmetry_2
C1 C6 1.395(17) .
C1 C2 1.554(16) .
C1 P1 1.792(11) .
C1 H1 0.98 .
C2 C3 1.55(2) .
C2 H2A 0.97 .
C2 H2B 0.97 .
C3 C4 1.58(3) .
C3 H3A 0.97 .
C3 H3B 0.97 .
C4 C5 1.40(2) .
C4 H4A 0.97 .
C4 H4B 0.97 .
C5 C6 1.59(2) .
C5 H5A 0.97 .
C5 H5B 0.97 .
C6 H6A 0.97 .
C6 H6B 0.97 .
C7 C8 1.39 .
C7 C12 1.39 .
C7 P1 1.833(7) .
C8 C9 1.39 .
C8 H8 0.93 .
C9 C10 1.39 .
C9 H9 0.93 .
C10 C11 1.39 .
C10 H10 0.93 .
C11 C12 1.39 .
C11 H11 0.93 .
C12 H12 0.93 .
C13 C18 1.36(2) .
C13 C14 1.545(18) .
C13 P2 1.839(12) .
C13 H13 0.98 .
C14 C15 1.66(3) .
C14 H14A 0.97 .
C14 H14B 0.97 .
C15 C16 1.53(4) .
C15 H15A 0.97 .
C15 H15B 0.97 .
C16 C17 1.12(5) .
C16 H16A 0.97 .
C16 H16B 0.97 .
C17 C18 1.69(4) .
C17 H17A 0.97 .
C17 H17B 0.97 .
C18 H18A 0.97 .
C18 H18B 0.97 .
C19 C20 1.39 .
C19 C24 1.39 .
C19 P2 1.812(8) .
C20 C21 1.39 .
C20 H20 0.93 .
C21 C22 1.39 .
C21 H21 0.93 .
C22 C23 1.39 .
C22 H22 0.93 .
C23 C24 1.39 .
C23 H23 0.93 .
C24 H24 0.93 .
O1 P1 1.549(6) .
O1 H2O 1.1904 .
O2 P2 1.527(7) .
O2 H2O 1.1906 .
P1 Pt1 2.233(2) .
P2 Pt1 2.226(2) .
Cl1 Pt1 2.431(2) 2_655
Cl1 Pt1 2.437(2) .
Pt1 Cl1 2.431(2) 2_655
